data_4021898
loop_
_publ_author_name
'Manabu Hatano'
'Takashi Miyamoto'
'Kazuaki Ishihara'

_publ_section_title
;
 3,3'-Diphosphoryl-1,1'-bi-2-naphthol-Zn(II) Complexes as Conjugate
 Acid-Base Catalysts for Enantioselective Dialkylzinc Addition to Aldehydes
;
_journal_name_full 'Journal of Organic Chemistry'
_journal_page_first 6474
_journal_page_last 6484
_journal_paper_doi 10.1021/jo060908t
_journal_volume 71
_journal_year 2006
_chemical_formula_sum 'C44 H32 O4 P2'
_chemical_formula_weight 686.64
_chemical_name_common (S)-3,3'-bis(diphenylphosphinoyl)-BINOL
_chemical_name_systematic
; 
 ? 
;
_space_group_IT_number 5
_symmetry_cell_setting monoclinic
_symmetry_space_group_name_Hall 'C 2y'
_symmetry_space_group_name_H-M 'C 1 2 1'
_atom_sites_solution_hydrogens geom
_atom_sites_solution_primary direct
_atom_sites_solution_secondary difmap
_audit_creation_method SHELXL-97
_cell_angle_alpha 90.00
_cell_angle_beta 98.006(5)
_cell_angle_gamma 90.00
_cell_formula_units_Z 4
_cell_length_a 24.535(6)
_cell_length_b 6.0496(15)
_cell_length_c 23.504(6)
_cell_measurement_temperature 173(2)
_cell_volume 3454.6(15)
_computing_cell_refinement 'Bruker SMART'
_computing_data_collection 'Bruker SMART'
_computing_data_reduction 'Bruker SAINT'
_computing_molecular_graphics 'Bruker SHELXTL'
_computing_publication_material 'Bruker SHELXTL'
_computing_structure_refinement 'SHELXL-97 (Sheldrick, 1997)'
_computing_structure_solution 'SHELXS-97 (Sheldrick, 1990)'
_diffrn_ambient_temperature 173(2)
_diffrn_detector_area_resol_mean 8.366
_diffrn_measured_fraction_theta_full 0.973
_diffrn_measured_fraction_theta_max 0.973
_diffrn_measurement_device_type 'CCD area detector'
_diffrn_measurement_method 'phi and omega scan'
_diffrn_radiation_monochromator graphite
_diffrn_radiation_source 'fine-focus sealed tube'
_diffrn_radiation_type MoK\a
_diffrn_radiation_wavelength 0.71073
_diffrn_reflns_av_R_equivalents 0.0791
_diffrn_reflns_av_sigmaI/netI 0.1710
_diffrn_reflns_limit_h_max 33
_diffrn_reflns_limit_h_min -33
_diffrn_reflns_limit_k_max 8
_diffrn_reflns_limit_k_min -8
_diffrn_reflns_limit_l_max 22
_diffrn_reflns_limit_l_min -32
_diffrn_reflns_number 12820
_diffrn_reflns_theta_full 29.17
_diffrn_reflns_theta_max 29.17
_diffrn_reflns_theta_min 2.00
_diffrn_standards_decay_% 0
_exptl_absorpt_coefficient_mu 0.171
_exptl_absorpt_correction_T_max 0.9831
_exptl_absorpt_correction_T_min 0.9348
_exptl_absorpt_correction_type empirical
_exptl_absorpt_process_details 'Bruker SADABS'
_exptl_crystal_colour colorless
_exptl_crystal_density_diffrn 1.320
_exptl_crystal_density_method 'not measured'
_exptl_crystal_description prism
_exptl_crystal_F_000 1432
_exptl_crystal_size_max 0.40
_exptl_crystal_size_mid 0.10
_exptl_crystal_size_min 0.10
_refine_diff_density_max 0.344
_refine_diff_density_min -0.351
_refine_diff_density_rms 0.065
_refine_ls_abs_structure_details 'Flack H D (1983), Acta Cryst. A39, 876-881'
_refine_ls_abs_structure_Flack -0.12(12)
_refine_ls_extinction_method none
_refine_ls_goodness_of_fit_ref 0.964
_refine_ls_hydrogen_treatment mixed
_refine_ls_matrix_type full
_refine_ls_number_parameters 459
_refine_ls_number_reflns 8296
_refine_ls_number_restraints 1
_refine_ls_restrained_S_all 0.964
_refine_ls_R_factor_all 0.1402
_refine_ls_R_factor_gt 0.0703
_refine_ls_shift/su_max 0.000
_refine_ls_shift/su_mean 0.000
_refine_ls_structure_factor_coef Fsqd
_refine_ls_weighting_details 'calc w=1/[\s^2^(Fo^2^)+(0.0129P)^2^+0.0000P] where P=(Fo^2^+2Fc^2^)/3'
_refine_ls_weighting_scheme calc
_refine_ls_wR_factor_gt 0.1147
_refine_ls_wR_factor_ref 0.1389
_reflns_number_gt 4781
_reflns_number_total 8296
_reflns_threshold_expression >2sigma(I)
_cod_data_source_file jo060908tsi20060503_011720.cif
_cod_original_sg_symbol_H-M 'C 2'
_cod_database_code 4021898

loop_
_symmetry_equiv_pos_as_xyz
'x, y, z'
'-x, y, -z'
'x+1/2, y+1/2, z'
'-x+1/2, y+1/2, -z'

loop_
_atom_site_label
_atom_site_type_symbol
_atom_site_fract_x
_atom_site_fract_y
_atom_site_fract_z
_atom_site_U_iso_or_equiv
_atom_site_adp_type
_atom_site_occupancy
_atom_site_symmetry_multiplicity
_atom_site_calc_flag
_atom_site_refinement_flags
C1 C 0.21836(14) -0.4247(7) 0.29063(16) 0.0192(8) Uani 1 1 d .
C2 C 0.20581(15) -0.2550(7) 0.25241(17) 0.0217(9) Uani 1 1 d .
C3 C 0.24179(15) -0.1899(7) 0.21281(17) 0.0208(9) Uani 1 1 d .
C4 C 0.29199(16) -0.2911(7) 0.21531(17) 0.0246(10) Uani 1 1 d .
H4A H 0.3168 -0.2442 0.1901 0.030 Uiso 1 1 calc R
C5 C 0.35838(16) -0.5772(9) 0.25591(19) 0.0349(12) Uani 1 1 d .
H5A H 0.3842 -0.5271 0.2322 0.042 Uiso 1 1 calc R
C6 C 0.37047(18) -0.7555(9) 0.2904(2) 0.0463(14) Uani 1 1 d .
H6A H 0.4046 -0.8295 0.2906 0.056 Uiso 1 1 calc R
C7 C 0.33265(18) -0.8316(9) 0.3259(2) 0.0414(13) Uani 1 1 d .
H7A H 0.3412 -0.9579 0.3495 0.050 Uiso 1 1 calc R
C8 C 0.28347(17) -0.7241(8) 0.32667(19) 0.0321(11) Uani 1 1 d .
H8A H 0.2585 -0.7749 0.3513 0.038 Uiso 1 1 calc R
C9 C 0.26966(15) -0.5387(7) 0.29111(16) 0.0217(10) Uani 1 1 d .
C10 C 0.30776(14) -0.4654(8) 0.25499(16) 0.0235(9) Uani 1 1 d .
C11 C 0.17638(15) -0.5023(7) 0.32653(16) 0.0205(9) Uani 1 1 d .
C12 C 0.13389(15) -0.6326(7) 0.30298(17) 0.0193(9) Uani 1 1 d .
C13 C 0.09357(15) -0.7143(7) 0.33628(17) 0.0220(9) Uani 1 1 d .
C14 C 0.09667(16) -0.6483(7) 0.39243(18) 0.0254(10) Uani 1 1 d .
H14A H 0.0702 -0.7021 0.4149 0.031 Uiso 1 1 calc R
C15 C 0.13976(17) -0.4263(9) 0.47495(18) 0.0358(12) Uani 1 1 d .
H15A H 0.1125 -0.4739 0.4973 0.043 Uiso 1 1 calc R
C16 C 0.17992(18) -0.2854(9) 0.4984(2) 0.0415(13) Uani 1 1 d .
H16A H 0.1804 -0.2337 0.5366 0.050 Uiso 1 1 calc R
C17 C 0.22056(18) -0.2167(8) 0.46603(19) 0.0379(12) Uani 1 1 d .
H17A H 0.2488 -0.1196 0.4827 0.046 Uiso 1 1 calc R
C18 C 0.22034(17) -0.2869(8) 0.41097(19) 0.0335(11) Uani 1 1 d .
H18A H 0.2484 -0.2383 0.3899 0.040 Uiso 1 1 calc R
C19 C 0.17867(15) -0.4321(7) 0.38462(17) 0.0219(9) Uani 1 1 d .
C20 C 0.13782(16) -0.5035(7) 0.41771(16) 0.0243(9) Uani 1 1 d .
O1 O 0.15885(12) -0.1339(5) 0.24818(13) 0.0331(8) Uani 1 1 d .
H1A H 0.1298(19) -0.173(9) 0.272(2) 0.058(16) Uiso 1 1 d .
P1 P 0.21582(4) 0.01134(18) 0.16001(5) 0.0225(3) Uani 1 1 d .
O2 O 0.20574(11) 0.2378(5) 0.18215(12) 0.0279(7) Uani 1 1 d .
C21 C 0.26418(15) 0.0255(7) 0.10897(16) 0.0236(9) Uani 1 1 d .
C22 C 0.26935(17) -0.1444(8) 0.06998(18) 0.0306(11) Uani 1 1 d .
H22A H 0.2489 -0.2772 0.0712 0.037 Uiso 1 1 calc R
C23 C 0.30453(17) -0.1170(9) 0.02959(19) 0.0392(13) Uani 1 1 d .
H23A H 0.3072 -0.2317 0.0025 0.047 Uiso 1 1 calc R
C24 C 0.33571(17) 0.0692(10) 0.0271(2) 0.0427(14) Uani 1 1 d .
H24A H 0.3597 0.0838 -0.0011 0.051 Uiso 1 1 calc R
C25 C 0.33149(17) 0.2370(9) 0.0668(2) 0.0371(12) Uani 1 1 d .
H25A H 0.3533 0.3665 0.0663 0.045 Uiso 1 1 calc R
C26 C 0.29576(17) 0.2156(8) 0.10676(19) 0.0317(11) Uani 1 1 d .
H26A H 0.2926 0.3323 0.1332 0.038 Uiso 1 1 calc R
C27 C 0.15327(16) -0.1064(7) 0.12043(18) 0.0267(10) Uani 1 1 d .
C28 C 0.13481(17) -0.3193(7) 0.12969(19) 0.0303(11) Uani 1 1 d .
H28A H 0.1572 -0.4181 0.1542 0.036 Uiso 1 1 calc R
C29 C 0.08345(18) -0.3860(8) 0.1028(2) 0.0382(13) Uani 1 1 d .
H29A H 0.0705 -0.5304 0.1096 0.046 Uiso 1 1 calc R
C30 C 0.0512(2) -0.2456(10) 0.0667(2) 0.0473(14) Uani 1 1 d .
H30A H 0.0157 -0.2911 0.0495 0.057 Uiso 1 1 calc R
C31 C 0.07065(19) -0.0366(10) 0.0552(2) 0.0489(15) Uani 1 1 d .
H31A H 0.0492 0.0569 0.0284 0.059 Uiso 1 1 calc R
C32 C 0.12128(17) 0.0363(9) 0.08291(18) 0.0357(11) Uani 1 1 d .
H32A H 0.1339 0.1813 0.0763 0.043 Uiso 1 1 calc R
O3 O 0.12460(11) -0.6937(5) 0.24668(12) 0.0260(7) Uani 1 1 d .
H3A H 0.1564(16) -0.696(7) 0.2253(17) 0.031(12) Uiso 1 1 d .
P2 P 0.04594(4) -0.92539(17) 0.30659(5) 0.0240(3) Uani 1 1 d .
O4 O 0.07233(11) -1.1456(5) 0.29917(13) 0.0305(7) Uani 1 1 d .
C33 C -0.00261(15) -0.9520(8) 0.35711(17) 0.0264(10) Uani 1 1 d .
C34 C -0.04062(18) -0.7912(8) 0.3666(2) 0.0391(12) Uani 1 1 d .
H34A H -0.0431 -0.6596 0.3443 0.047 Uiso 1 1 calc R
C35 C -0.07504(19) -0.8192(10) 0.4080(2) 0.0461(14) Uani 1 1 d .
H35A H -0.1010 -0.7079 0.4140 0.055 Uiso 1 1 calc R
C36 C -0.0714(2) -1.0090(10) 0.4403(2) 0.0488(14) Uani 1 1 d .
H36A H -0.0941 -1.0277 0.4695 0.059 Uiso 1 1 calc R
C37 C -0.0351(2) -1.1714(9) 0.4302(2) 0.0496(15) Uani 1 1 d .
H37A H -0.0337 -1.3047 0.4517 0.059 Uiso 1 1 calc R
C38 C -0.00046(17) -1.1438(9) 0.3893(2) 0.0380(12) Uani 1 1 d .
H38A H 0.0249 -1.2570 0.3832 0.046 Uiso 1 1 calc R
C39 C 0.00783(16) -0.8267(7) 0.24072(19) 0.0239(10) Uani 1 1 d .
C40 C -0.01346(17) -0.6138(8) 0.2338(2) 0.0332(11) Uani 1 1 d .
H40A H -0.0045 -0.5075 0.2634 0.040 Uiso 1 1 calc R
C41 C -0.04800(19) -0.5554(9) 0.1836(2) 0.0409(13) Uani 1 1 d .
H41A H -0.0636 -0.4116 0.1797 0.049 Uiso 1 1 calc R
C42 C -0.05922(19) -0.7067(9) 0.1400(2) 0.0440(13) Uani 1 1 d .
H42A H -0.0828 -0.6681 0.1059 0.053 Uiso 1 1 calc R
C43 C -0.03604(17) -0.9159(9) 0.1458(2) 0.0418(13) Uani 1 1 d .
H43A H -0.0429 -1.0192 0.1153 0.050 Uiso 1 1 calc R
C44 C -0.00312(16) -0.9742(8) 0.19582(19) 0.0338(11) Uani 1 1 d .
H44A H 0.0123 -1.1184 0.1995 0.041 Uiso 1 1 calc R

loop_
_atom_site_aniso_label
_atom_site_aniso_U_11
_atom_site_aniso_U_22
_atom_site_aniso_U_33
_atom_site_aniso_U_23
_atom_site_aniso_U_13
_atom_site_aniso_U_12
C1 0.0190(18) 0.021(2) 0.018(2) -0.0027(19) 0.0048(16) 0.0005(19)
C2 0.021(2) 0.021(2) 0.024(2) -0.003(2) 0.0069(18) 0.0058(19)
C3 0.020(2) 0.021(2) 0.022(2) -0.0011(19) 0.0045(18) -0.0022(18)
C4 0.022(2) 0.027(3) 0.026(2) -0.003(2) 0.0087(19) -0.003(2)
C5 0.019(2) 0.053(3) 0.034(3) 0.004(2) 0.005(2) 0.005(2)
C6 0.029(3) 0.065(4) 0.046(3) 0.009(3) 0.008(2) 0.026(3)
C7 0.035(3) 0.044(3) 0.047(3) 0.017(3) 0.010(2) 0.021(2)
C8 0.031(2) 0.036(3) 0.030(3) 0.007(2) 0.008(2) 0.009(2)
C9 0.021(2) 0.024(2) 0.019(2) -0.0031(18) 0.0017(18) 0.0031(18)
C10 0.0184(18) 0.030(3) 0.021(2) -0.003(2) -0.0007(16) 0.002(2)
C11 0.0221(19) 0.020(2) 0.021(2) 0.004(2) 0.0066(17) 0.005(2)
C12 0.0185(19) 0.016(2) 0.024(2) 0.0045(19) 0.0034(17) 0.0054(18)
C13 0.021(2) 0.018(2) 0.026(2) 0.003(2) 0.0022(19) -0.0005(18)
C14 0.026(2) 0.023(2) 0.030(2) 0.005(2) 0.0106(19) 0.000(2)
C15 0.032(2) 0.050(3) 0.027(2) 0.002(3) 0.008(2) 0.008(3)
C16 0.040(3) 0.052(4) 0.031(3) -0.014(3) 0.000(2) 0.009(3)
C17 0.037(3) 0.041(3) 0.035(3) -0.014(2) 0.002(2) -0.004(2)
C18 0.031(2) 0.036(3) 0.033(3) -0.001(2) 0.005(2) -0.002(2)
C19 0.0213(19) 0.017(2) 0.028(2) 0.003(2) 0.0053(17) 0.0045(19)
C20 0.026(2) 0.025(2) 0.023(2) 0.001(2) 0.0055(18) 0.007(2)
O1 0.0303(16) 0.0339(18) 0.0397(19) 0.0147(16) 0.0211(15) 0.0161(15)
P1 0.0254(5) 0.0203(6) 0.0238(6) 0.0002(5) 0.0106(5) -0.0003(5)
O2 0.0380(17) 0.0218(17) 0.0264(16) -0.0031(14) 0.0136(14) 0.0028(14)
C21 0.025(2) 0.023(2) 0.023(2) 0.005(2) 0.0045(18) 0.005(2)
C22 0.029(2) 0.032(3) 0.031(3) -0.005(2) 0.005(2) -0.004(2)
C23 0.038(3) 0.053(3) 0.028(3) -0.006(3) 0.013(2) 0.008(3)
C24 0.032(2) 0.070(4) 0.030(3) 0.015(3) 0.016(2) 0.005(3)
C25 0.030(2) 0.038(3) 0.046(3) 0.015(3) 0.013(2) -0.006(2)
C26 0.037(3) 0.028(3) 0.031(3) 0.000(2) 0.009(2) -0.004(2)
C27 0.026(2) 0.029(3) 0.027(2) 0.000(2) 0.0095(19) 0.002(2)
C28 0.030(2) 0.029(3) 0.032(3) 0.002(2) 0.007(2) -0.002(2)
C29 0.037(3) 0.033(3) 0.047(3) -0.011(2) 0.014(2) -0.013(2)
C30 0.033(3) 0.061(4) 0.048(3) -0.014(3) 0.004(3) 0.003(3)
C31 0.038(3) 0.059(4) 0.046(3) 0.004(3) -0.007(3) 0.013(3)
C32 0.038(2) 0.035(3) 0.034(2) 0.007(2) 0.005(2) 0.007(3)
O3 0.0271(16) 0.0264(18) 0.0263(17) -0.0055(14) 0.0106(14) -0.0007(14)
P2 0.0212(5) 0.0186(6) 0.0341(7) 0.0007(5) 0.0111(5) 0.0008(5)
O4 0.0251(15) 0.0193(17) 0.050(2) 0.0005(15) 0.0166(15) 0.0024(14)
C33 0.0209(19) 0.028(3) 0.032(2) 0.006(2) 0.0103(18) -0.001(2)
C34 0.039(3) 0.037(3) 0.043(3) 0.008(3) 0.015(2) 0.012(2)
C35 0.034(3) 0.058(4) 0.052(3) 0.004(3) 0.026(3) 0.010(3)
C36 0.042(3) 0.065(4) 0.044(3) 0.006(3) 0.022(3) -0.011(3)
C37 0.062(3) 0.041(3) 0.050(3) 0.015(3) 0.022(3) -0.011(3)
C38 0.034(2) 0.036(3) 0.046(3) 0.012(3) 0.012(2) 0.004(2)
C39 0.021(2) 0.020(2) 0.033(3) -0.001(2) 0.0107(19) 0.0001(19)
C40 0.035(3) 0.030(3) 0.035(3) -0.002(2) 0.008(2) -0.005(2)
C41 0.042(3) 0.034(3) 0.045(3) 0.010(3) -0.001(3) 0.003(2)
C42 0.037(3) 0.056(4) 0.036(3) 0.008(3) -0.004(2) -0.003(3)
C43 0.036(3) 0.051(3) 0.037(3) -0.013(3) 0.002(2) -0.005(3)
C44 0.029(2) 0.030(3) 0.045(3) -0.001(3) 0.010(2) -0.002(2)

loop_
_atom_type_symbol
_atom_type_description
_atom_type_scat_dispersion_real
_atom_type_scat_dispersion_imag
_atom_type_scat_source
C C 0.0033 0.0016 'International Tables Vol C Tables 4.2.6.8 and 6.1.1.4'
H H 0.0000 0.0000 'International Tables Vol C Tables 4.2.6.8 and 6.1.1.4'
O O 0.0106 0.0060 'International Tables Vol C Tables 4.2.6.8 and 6.1.1.4'
P P 0.1023 0.0942 'International Tables Vol C Tables 4.2.6.8 and 6.1.1.4'

loop_
_geom_angle_atom_site_label_1
_geom_angle_atom_site_label_2
_geom_angle_atom_site_label_3
_geom_angle
C2 C1 C9 118.8(3)
C2 C1 C11 119.7(3)
C9 C1 C11 121.2(4)
O1 C2 C1 124.3(4)
O1 C2 C3 113.6(4)
C1 C2 C3 122.1(3)
C4 C3 C2 119.0(4)
C4 C3 P1 124.4(3)
C2 C3 P1 116.6(3)
C3 C4 C10 121.3(4)
C3 C4 H4A 119.4
C10 C4 H4A 119.4
C6 C5 C10 120.6(4)
C6 C5 H5A 119.7
C10 C5 H5A 119.7
C5 C6 C7 120.4(4)
C5 C6 H6A 119.8
C7 C6 H6A 119.8
C8 C7 C6 120.4(5)
C8 C7 H7A 119.8
C6 C7 H7A 119.8
C7 C8 C9 120.5(4)
C7 C8 H8A 119.8
C9 C8 H8A 119.8
C8 C9 C10 118.6(4)
C8 C9 C1 121.7(4)
C10 C9 C1 119.7(4)
C5 C10 C9 119.5(4)
C5 C10 C4 121.5(4)
C9 C10 C4 118.8(3)
C12 C11 C19 119.2(3)
C12 C11 C1 120.1(4)
C19 C11 C1 120.6(4)
C11 C12 O3 124.5(4)
C11 C12 C13 121.7(4)
O3 C12 C13 113.7(4)
C14 C13 C12 118.4(4)
C14 C13 P2 121.6(3)
C12 C13 P2 119.5(3)
C13 C14 C20 122.0(4)
C13 C14 H14A 119.0
C20 C14 H14A 119.0
C16 C15 C20 121.1(4)
C16 C15 H15A 119.4
C20 C15 H15A 119.4
C15 C16 C17 119.8(4)
C15 C16 H16A 120.1
C17 C16 H16A 120.1
C18 C17 C16 121.0(5)
C18 C17 H17A 119.5
C16 C17 H17A 119.5
C17 C18 C19 120.9(4)
C17 C18 H18A 119.5
C19 C18 H18A 119.5
C20 C19 C18 118.0(4)
C20 C19 C11 119.9(4)
C18 C19 C11 122.1(4)
C14 C20 C15 122.3(4)
C14 C20 C19 118.6(4)
C15 C20 C19 119.1(4)
C2 O1 H1A 120(3)
O2 P1 C3 116.15(18)
O2 P1 C21 110.09(19)
C3 P1 C21 106.84(18)
O2 P1 C27 111.50(19)
C3 P1 C27 106.29(19)
C21 P1 C27 105.31(19)
C26 C21 C22 118.8(4)
C26 C21 P1 119.0(3)
C22 C21 P1 122.1(3)
C23 C22 C21 119.1(4)
C23 C22 H22A 120.4
C21 C22 H22A 120.4
C24 C23 C22 122.4(5)
C24 C23 H23A 118.8
C22 C23 H23A 118.8
C23 C24 C25 118.5(4)
C23 C24 H24A 120.7
C25 C24 H24A 120.7
C26 C25 C24 120.2(4)
C26 C25 H25A 119.9
C24 C25 H25A 119.9
C25 C26 C21 120.9(4)
C25 C26 H26A 119.5
C21 C26 H26A 119.5
C28 C27 C32 120.3(4)
C28 C27 P1 123.4(4)
C32 C27 P1 116.1(3)
C29 C28 C27 119.5(4)
C29 C28 H28A 120.3
C27 C28 H28A 120.3
C30 C29 C28 120.7(5)
C30 C29 H29A 119.7
C28 C29 H29A 119.7
C29 C30 C31 120.0(5)
C29 C30 H30A 120.0
C31 C30 H30A 120.0
C30 C31 C32 120.4(5)
C30 C31 H31A 119.8
C32 C31 H31A 119.8
C31 C32 C27 119.1(5)
C31 C32 H32A 120.4
C27 C32 H32A 120.4
C12 O3 H3A 118(2)
O4 P2 C39 112.1(2)
O4 P2 C33 109.41(19)
C39 P2 C33 106.57(18)
O4 P2 C13 113.96(17)
C39 P2 C13 109.25(19)
C33 P2 C13 105.1(2)
C38 C33 C34 118.4(4)
C38 C33 P2 117.2(3)
C34 C33 P2 124.3(3)
C35 C34 C33 121.1(5)
C35 C34 H34A 119.4
C33 C34 H34A 119.4
C36 C35 C34 119.5(5)
C36 C35 H35A 120.3
C34 C35 H35A 120.3
C37 C36 C35 119.9(5)
C37 C36 H36A 120.0
C35 C36 H36A 120.0
C36 C37 C38 120.8(5)
C36 C37 H37A 119.6
C38 C37 H37A 119.6
C37 C38 C33 120.2(4)
C37 C38 H38A 119.9
C33 C38 H38A 119.9
C44 C39 C40 118.7(4)
C44 C39 P2 117.8(3)
C40 C39 P2 123.4(4)
C39 C40 C41 120.4(5)
C39 C40 H40A 119.8
C41 C40 H40A 119.8
C42 C41 C40 119.8(5)
C42 C41 H41A 120.1
C40 C41 H41A 120.1
C41 C42 C43 119.8(5)
C41 C42 H42A 120.1
C43 C42 H42A 120.1
C44 C43 C42 120.2(5)
C44 C43 H43A 119.9
C42 C43 H43A 119.9
C43 C44 C39 121.1(4)
C43 C44 H44A 119.5
C39 C44 H44A 119.5

loop_
_geom_bond_atom_site_label_1
_geom_bond_atom_site_label_2
_geom_bond_distance
C1 C2 1.371(6)
C1 C9 1.434(5)
C1 C11 1.495(5)
C2 O1 1.357(4)
C2 C3 1.425(5)
C3 C4 1.369(5)
C3 P1 1.791(4)
C4 C10 1.425(6)
C4 H4A 0.9500
C5 C6 1.357(6)
C5 C10 1.412(5)
C5 H5A 0.9500
C6 C7 1.409(7)
C6 H6A 0.9500
C7 C8 1.373(6)
C7 H7A 0.9500
C8 C9 1.412(6)
C8 H8A 0.9500
C9 C10 1.418(5)
C11 C12 1.362(5)
C11 C19 1.423(5)
C12 O3 1.362(5)
C12 C13 1.432(5)
C13 C14 1.371(6)
C13 P2 1.804(4)
C14 C20 1.405(6)
C14 H14A 0.9500
C15 C16 1.360(6)
C15 C20 1.419(6)
C15 H15A 0.9500
C16 C17 1.399(6)
C16 H16A 0.9500
C17 C18 1.361(6)
C17 H17A 0.9500
C18 C19 1.422(6)
C18 H18A 0.9500
C19 C20 1.419(5)
O1 H1A 0.99(5)
P1 O2 1.498(3)
P1 C21 1.803(4)
P1 C27 1.825(4)
C21 C26 1.392(6)
C21 C22 1.394(6)
C22 C23 1.379(6)
C22 H22A 0.9500
C23 C24 1.368(7)
C23 H23A 0.9500
C24 C25 1.392(7)
C24 H24A 0.9500
C25 C26 1.377(6)
C25 H25A 0.9500
C26 H26A 0.9500
C27 C28 1.392(6)
C27 C32 1.395(6)
C28 C29 1.389(6)
C28 H28A 0.9500
C29 C30 1.372(7)
C29 H29A 0.9500
C30 C31 1.391(8)
C30 H30A 0.9500
C31 C32 1.391(6)
C31 H31A 0.9500
C32 H32A 0.9500
O3 H3A 0.99(4)
P2 O4 1.502(3)
P2 C39 1.796(4)
P2 C33 1.802(4)
C33 C38 1.382(6)
C33 C34 1.387(6)
C34 C35 1.384(6)
C34 H34A 0.9500
C35 C36 1.372(7)
C35 H35A 0.9500
C36 C37 1.369(7)
C36 H36A 0.9500
C37 C38 1.380(6)
C37 H37A 0.9500
C38 H38A 0.9500
C39 C44 1.380(6)
C39 C40 1.391(6)
C40 C41 1.399(6)
C40 H40A 0.9500
C41 C42 1.373(7)
C41 H41A 0.9500
C42 C43 1.386(7)
C42 H42A 0.9500
C43 C44 1.376(6)
C43 H43A 0.9500
C44 H44A 0.9500

loop_
_geom_torsion_atom_site_label_1
_geom_torsion_atom_site_label_2
_geom_torsion_atom_site_label_3
_geom_torsion_atom_site_label_4
_geom_torsion
C9 C1 C2 O1 -179.5(4)
C11 C1 C2 O1 6.7(6)
C9 C1 C2 C3 0.7(6)
C11 C1 C2 C3 -173.1(4)
O1 C2 C3 C4 176.1(4)
C1 C2 C3 C4 -4.0(6)
O1 C2 C3 P1 -7.3(5)
C1 C2 C3 P1 172.6(3)
C2 C3 C4 C10 2.6(6)
P1 C3 C4 C10 -173.7(3)
C10 C5 C6 C7 -0.1(7)
C5 C6 C7 C8 -1.0(8)
C6 C7 C8 C9 1.2(7)
C7 C8 C9 C10 -0.4(6)
C7 C8 C9 C1 179.4(4)
C2 C1 C9 C8 -175.7(4)
C11 C1 C9 C8 -2.0(6)
C2 C1 C9 C10 4.0(6)
C11 C1 C9 C10 177.7(4)
C6 C5 C10 C9 1.0(7)
C6 C5 C10 C4 -174.0(4)
C8 C9 C10 C5 -0.7(6)
C1 C9 C10 C5 179.5(4)
C8 C9 C10 C4 174.4(4)
C1 C9 C10 C4 -5.3(6)
C3 C4 C10 C5 177.0(4)
C3 C4 C10 C9 2.0(6)
C2 C1 C11 C12 76.9(5)
C9 C1 C11 C12 -96.7(5)
C2 C1 C11 C19 -99.9(5)
C9 C1 C11 C19 86.5(5)
C19 C11 C12 O3 173.9(4)
C1 C11 C12 O3 -2.9(6)
C19 C11 C12 C13 -4.6(6)
C1 C11 C12 C13 178.6(4)
C11 C12 C13 C14 3.6(6)
O3 C12 C13 C14 -175.0(4)
C11 C12 C13 P2 -168.7(3)
O3 C12 C13 P2 12.6(5)
C12 C13 C14 C20 0.2(6)
P2 C13 C14 C20 172.4(3)
C20 C15 C16 C17 -0.8(7)
C15 C16 C17 C18 0.7(7)
C16 C17 C18 C19 0.1(7)
C17 C18 C19 C20 -0.8(6)
C17 C18 C19 C11 177.9(4)
C12 C11 C19 C20 1.8(6)
C1 C11 C19 C20 178.6(4)
C12 C11 C19 C18 -176.8(4)
C1 C11 C19 C18 0.0(6)
C13 C14 C20 C15 177.0(4)
C13 C14 C20 C19 -2.9(6)
C16 C15 C20 C14 -179.7(4)
C16 C15 C20 C19 0.1(7)
C18 C19 C20 C14 -179.5(4)
C11 C19 C20 C14 1.8(6)
C18 C19 C20 C15 0.7(6)
C11 C19 C20 C15 -178.0(4)
C4 C3 P1 O2 -117.0(4)
C2 C3 P1 O2 66.6(4)
C4 C3 P1 C21 6.3(4)
C2 C3 P1 C21 -170.1(3)
C4 C3 P1 C27 118.4(4)
C2 C3 P1 C27 -58.1(4)
O2 P1 C21 C26 15.9(4)
C3 P1 C21 C26 -111.1(3)
C27 P1 C21 C26 136.2(3)
O2 P1 C21 C22 -161.4(3)
C3 P1 C21 C22 71.6(4)
C27 P1 C21 C22 -41.1(4)
C26 C21 C22 C23 -1.5(6)
P1 C21 C22 C23 175.8(3)
C21 C22 C23 C24 1.6(7)
C22 C23 C24 C25 -0.2(7)
C23 C24 C25 C26 -1.2(7)
C24 C25 C26 C21 1.3(7)
C22 C21 C26 C25 0.1(6)
P1 C21 C26 C25 -177.3(3)
O2 P1 C27 C28 -131.7(4)
C3 P1 C27 C28 -4.2(4)
C21 P1 C27 C28 108.9(4)
O2 P1 C27 C32 42.8(4)
C3 P1 C27 C32 170.3(3)
C21 P1 C27 C32 -76.5(3)
C32 C27 C28 C29 -2.2(6)
P1 C27 C28 C29 172.1(3)
C27 C28 C29 C30 1.0(7)
C28 C29 C30 C31 2.0(7)
C29 C30 C31 C32 -3.9(8)
C30 C31 C32 C27 2.6(7)
C28 C27 C32 C31 0.4(6)
P1 C27 C32 C31 -174.3(4)
C14 C13 P2 O4 -104.2(4)
C12 C13 P2 O4 67.9(4)
C14 C13 P2 C39 129.6(3)
C12 C13 P2 C39 -58.3(4)
C14 C13 P2 C33 15.6(4)
C12 C13 P2 C33 -172.3(3)
O4 P2 C33 C38 13.0(4)
C39 P2 C33 C38 134.4(4)
C13 P2 C33 C38 -109.8(4)
O4 P2 C33 C34 -168.7(4)
C39 P2 C33 C34 -47.3(4)
C13 P2 C33 C34 68.5(4)
C38 C33 C34 C35 1.2(7)
P2 C33 C34 C35 -177.1(4)
C33 C34 C35 C36 0.2(7)
C34 C35 C36 C37 -1.9(8)
C35 C36 C37 C38 2.3(8)
C36 C37 C38 C33 -0.9(8)
C34 C33 C38 C37 -0.8(7)
P2 C33 C38 C37 177.6(4)
O4 P2 C39 C44 13.4(4)
C33 P2 C39 C44 -106.2(3)
C13 P2 C39 C44 140.7(3)
O4 P2 C39 C40 -170.0(3)
C33 P2 C39 C40 70.3(4)
C13 P2 C39 C40 -42.7(4)
C44 C39 C40 C41 3.8(6)
P2 C39 C40 C41 -172.7(3)
C39 C40 C41 C42 -2.5(7)
C40 C41 C42 C43 -0.4(7)
C41 C42 C43 C44 1.8(7)
C42 C43 C44 C39 -0.5(7)
C40 C39 C44 C43 -2.3(6)
P2 C39 C44 C43 174.4(3)

loop_
_cod_related_entry_id
_cod_related_entry_database
_cod_related_entry_code
1 ChemSpider 10003224
